data_7048928
loop_
_publ_author_name
'Luo, Hai-Ying'
'Zhou, Jian'
'Zou, Hua-Hong'

_publ_section_title
;
 A series of new vanadium(iii) chalcogenido-antimonates: an unusual
 seven-coordinate nitro-selenidovanadium(iii) complex.
;
_journal_issue 9
_journal_name_full 'Dalton transactions (Cambridge, England : 2003)'
_journal_page_first 3090
_journal_page_last 3097
_journal_paper_doi 10.1039/c9dt00268e
_journal_volume 48
_journal_year 2019
_chemical_formula_moiety 'C6 H20 N4 S3 Sb V'
_chemical_formula_sum 'C6 H20 N4 S3 Sb V'
_chemical_formula_weight 417.14
_space_group_IT_number 14
_space_group_name_Hall '-P 2yn'
_space_group_name_H-M_alt 'P 1 21/n 1'
_symmetry_cell_setting monoclinic
_symmetry_space_group_name_Hall '-P 2yn'
_symmetry_space_group_name_H-M 'P 1 21/n 1'
_atom_sites_solution_hydrogens geom
_atom_sites_solution_primary direct
_atom_sites_solution_secondary difmap
_audit_creation_method SHELXL-97
_audit_update_record
;
2019-02-05 deposited with the CCDC.
2019-02-06 downloaded from the CCDC.
;
_cell_angle_alpha 90.00
_cell_angle_beta 108.500(16)
_cell_angle_gamma 90.00
_cell_formula_units_Z 4
_cell_length_a 6.468(4)
_cell_length_b 17.708(9)
_cell_length_c 13.526(7)
_cell_measurement_reflns_used 9708
_cell_measurement_temperature 293(2)
_cell_measurement_theta_max 34.13
_cell_measurement_theta_min 2.79
_cell_volume 1469.1(14)
_computing_cell_refinement 'CrystalClear, Ver. 1.30 (Rigaku/MSC, 2001)'
_computing_data_collection 'CrystalClear, Ver. 1.30 (Rigaku/MSC, 2001)'
_computing_data_reduction 'CrystalStructure, Ver. 3.60 (Rigaku/MSC, 2004)'
_computing_molecular_graphics 'ORTEPII (Johnson, 1976)'
_computing_publication_material SHELXL97
_computing_structure_refinement 'SHELXL97 (Sheldrick, 1997)'
_computing_structure_solution 'SHELXS97 (Sheldrick, 1990)'
_diffrn_ambient_temperature 293(2)
_diffrn_detector_area_resol_mean 7.31
_diffrn_measured_fraction_theta_full 0.995
_diffrn_measured_fraction_theta_max 0.995
_diffrn_measurement_device_type 'Rigaku Mercury'
_diffrn_measurement_method \w
_diffrn_radiation_monochromator graphite
_diffrn_radiation_source 'fine-focus sealed tube'
_diffrn_radiation_type MoK\a
_diffrn_radiation_wavelength 0.71073
_diffrn_reflns_av_R_equivalents 0.0289
_diffrn_reflns_av_unetI/netI 0.0129
_diffrn_reflns_limit_h_max 8
_diffrn_reflns_limit_h_min -8
_diffrn_reflns_limit_k_max 24
_diffrn_reflns_limit_k_min -24
_diffrn_reflns_limit_l_max 18
_diffrn_reflns_limit_l_min -18
_diffrn_reflns_number 46736
_diffrn_reflns_theta_full 29.26
_diffrn_reflns_theta_max 29.26
_diffrn_reflns_theta_min 2.80
_exptl_absorpt_coefficient_mu 2.879
_exptl_absorpt_correction_T_max 0.8694
_exptl_absorpt_correction_T_min 0.7424
_exptl_absorpt_correction_type multi-scan
_exptl_absorpt_process_details 'Jacobson, R. (1998) Private communication'
_exptl_crystal_colour 'dark green'
_exptl_crystal_density_diffrn 1.886
_exptl_crystal_density_method 'not measured'
_exptl_crystal_description block
_exptl_crystal_F_000 824
_exptl_crystal_size_max 0.11
_exptl_crystal_size_mid 0.08
_exptl_crystal_size_min 0.05
_refine_diff_density_max 0.724
_refine_diff_density_min -0.988
_refine_diff_density_rms 0.105
_refine_ls_extinction_coef 0.0042(5)
_refine_ls_extinction_expression Fc^*^=kFc[1+0.001xFc^2^\l^3^/sin(2\q)]^-1/4^
_refine_ls_extinction_method SHELXL
_refine_ls_goodness_of_fit_ref 1.049
_refine_ls_hydrogen_treatment mixed
_refine_ls_matrix_type full
_refine_ls_number_parameters 166
_refine_ls_number_reflns 3977
_refine_ls_number_restraints 24
_refine_ls_restrained_S_all 1.055
_refine_ls_R_factor_all 0.0469
_refine_ls_R_factor_gt 0.0372
_refine_ls_shift/su_max 0.001
_refine_ls_shift/su_mean 0.000
_refine_ls_structure_factor_coef Fsqd
_refine_ls_weighting_details 'calc w=1/[\s^2^(Fo^2^)+(0.0500P)^2^+5.0000P] where P=(Fo^2^+2Fc^2^)/3'
_refine_ls_weighting_scheme calc
_refine_ls_wR_factor_gt 0.1029
_refine_ls_wR_factor_ref 0.1131
_reflns_number_gt 3449
_reflns_number_total 3977
_reflns_threshold_expression >2sigma(I)
_cod_data_source_file c9dt00268e2.cif
_cod_data_source_block 1
_cod_depositor_comments 'Adding full bibliography for 7048928--7048931.cif.'
_cod_original_cell_volume 1469.1(13)
_cod_original_sg_symbol_H-M P21/n
_cod_database_code 7048928

loop_
_symmetry_equiv_pos_as_xyz
'x, y, z'
'-x+1/2, y+1/2, -z+1/2'
'-x, -y, -z'
'x-1/2, -y-1/2, z-1/2'

loop_
_atom_site_label
_atom_site_type_symbol
_atom_site_fract_x
_atom_site_fract_y
_atom_site_fract_z
_atom_site_U_iso_or_equiv
_atom_site_adp_type
_atom_site_occupancy
_atom_site_symmetry_multiplicity
_atom_site_calc_flag
_atom_site_refinement_flags
_atom_site_disorder_assembly
_atom_site_disorder_group
Sb1 Sb 0.48516(6) 0.664203(18) 0.66716(2) 0.04444(13) Uani 1 1 d . . .
V1 V 0.63916(9) 0.66951(3) 0.45751(5) 0.02419(14) Uani 1 1 d . A .
S1 S 0.83347(19) 0.67584(8) 0.63585(9) 0.0480(3) Uani 1 1 d . . .
S2 S 0.32667(15) 0.61636(5) 0.49057(8) 0.0330(2) Uani 1 1 d . . .
S3 S 0.3872(3) 0.79217(8) 0.66251(12) 0.0592(4) Uani 1 1 d . . .
N2 N 0.7979(5) 0.56804(18) 0.4385(3) 0.0350(7) Uani 1 1 d . A .
H2A H 0.9423 0.5733 0.4700 0.042 Uiso 1 1 calc R . .
H2B H 0.7515 0.5302 0.4706 0.042 Uiso 1 1 calc R . .
N3 N 0.8923(5) 0.73655(18) 0.4252(3) 0.0356(7) Uani 1 1 d D . .
H3A H 1.0244 0.7204 0.4650 0.043 Uiso 0.450(11) 1 calc PR A 1
H3B H 0.8839 0.7311 0.3578 0.043 Uiso 0.450(11) 1 calc PR A 1
H3X H 1.0126 0.7366 0.4815 0.043 Uiso 0.550(11) 1 calc PR A 2
H3Y H 0.9272 0.7158 0.3718 0.043 Uiso 0.550(11) 1 calc PR A 2
N1 N 0.4958(6) 0.6476(2) 0.2902(3) 0.0401(8) Uani 1 1 d D . .
H1A H 0.3536 0.6602 0.2683 0.048 Uiso 0.755(11) 1 calc PR A 1
H1B H 0.5647 0.6747 0.2538 0.048 Uiso 0.755(11) 1 calc PR A 1
H1F H 0.3502 0.6513 0.2750 0.048 Uiso 0.245(11) 1 calc PR A 2
H1G H 0.5373 0.6857 0.2566 0.048 Uiso 0.245(11) 1 calc PR A 2
N4 N 0.4959(5) 0.77939(18) 0.4355(3) 0.0358(7) Uani 1 1 d D . .
H4A H 0.3607 0.7765 0.3895 0.043 Uiso 0.450(11) 1 calc PR A 1
H4B H 0.4845 0.7960 0.4964 0.043 Uiso 0.450(11) 1 calc PR A 1
H4K H 0.4088 0.7842 0.3691 0.043 Uiso 0.550(11) 1 calc PR A 2
H4L H 0.4134 0.7851 0.4774 0.043 Uiso 0.550(11) 1 calc PR A 2
C3 C 0.7588(7) 0.5476(2) 0.3297(4) 0.0443(10) Uani 1 1 d D . .
H3C H 0.7888 0.4944 0.3235 0.053 Uiso 0.755(11) 1 calc PR A 1
H3D H 0.8508 0.5771 0.2999 0.053 Uiso 0.755(11) 1 calc PR A 1
H3E H 0.7609 0.4929 0.3258 0.053 Uiso 0.245(11) 1 calc PR A 2
H3F H 0.8814 0.5659 0.3099 0.053 Uiso 0.245(11) 1 calc PR A 2
C4 C 0.5657(11) 0.9155(3) 0.4201(6) 0.0701(17) Uani 1 1 d D . .
H4C H 0.6488 0.9515 0.3954 0.105 Uiso 0.450(11) 1 d PR A 1
H4D H 0.5971 0.9214 0.4940 0.105 Uiso 0.450(11) 1 d PR A 1
H4E H 0.4130 0.9238 0.3858 0.105 Uiso 0.450(11) 1 d PR A 1
H4X H 0.6775 0.9535 0.4370 0.105 Uiso 0.550(11) 1 d PR A 2
H4Y H 0.4585 0.9277 0.4530 0.105 Uiso 0.550(11) 1 d PR A 2
H4Z H 0.4976 0.9137 0.3459 0.105 Uiso 0.550(11) 1 d PR A 2
C1 C 0.4658(14) 0.5407(4) 0.1623(5) 0.061(2) Uani 0.755(11) 1 d PD A 1
H1C H 0.3138 0.5500 0.1276 0.091 Uiso 0.755(11) 1 calc PR A 1
H1D H 0.4960 0.4879 0.1587 0.091 Uiso 0.755(11) 1 calc PR A 1
H1E H 0.5513 0.5693 0.1291 0.091 Uiso 0.755(11) 1 calc PR A 1
C2 C 0.5236(10) 0.5645(3) 0.2758(4) 0.0373(14) Uani 0.755(11) 1 d PD A 1
H2C H 0.4340 0.5361 0.3092 0.045 Uiso 0.755(11) 1 calc PR A 1
C5 C 0.6271(13) 0.8347(4) 0.3965(9) 0.042(3) Uani 0.450(11) 1 d PD A 1
H5H H 0.5913 0.8287 0.3209 0.050 Uiso 0.450(11) 1 calc PR A 1
C6 C 0.8645(14) 0.8167(4) 0.4475(8) 0.0344(14) Uani 0.450(11) 1 d PD A 1
H6C H 0.9545 0.8484 0.4193 0.041 Uiso 0.450(11) 1 calc PR A 1
H6D H 0.9058 0.8250 0.5221 0.041 Uiso 0.450(11) 1 calc PR A 1
C1B C 0.343(3) 0.5328(10) 0.2517(15) 0.044(5) Uani 0.245(11) 1 d PD A 2
H1L H 0.2116 0.5592 0.2143 0.066 Uiso 0.245(11) 1 calc PR A 2
H1M H 0.3520 0.5283 0.3237 0.066 Uiso 0.245(11) 1 calc PR A 2
H1N H 0.3409 0.4833 0.2224 0.066 Uiso 0.245(11) 1 calc PR A 2
C2B C 0.540(3) 0.5764(7) 0.2432(16) 0.0373(14) Uani 0.25 1 d PD A 2
H2H H 0.5486 0.5811 0.1725 0.045 Uiso 0.245(11) 1 calc PR A 2
C5B C 0.6665(11) 0.8390(3) 0.4590(6) 0.0340(17) Uani 0.550(11) 1 d PD A 2
H5A H 0.7460 0.8408 0.5339 0.041 Uiso 0.550(11) 1 calc PR A 2
C6B C 0.8163(13) 0.8161(3) 0.3980(6) 0.0344(14) Uani 0.55 1 d PD A 2
H6A H 0.7394 0.8198 0.3239 0.041 Uiso 0.550(11) 1 calc PR A 2
H6B H 0.9409 0.8498 0.4146 0.041 Uiso 0.550(11) 1 calc PR A 2

loop_
_atom_site_aniso_label
_atom_site_aniso_U_11
_atom_site_aniso_U_22
_atom_site_aniso_U_33
_atom_site_aniso_U_23
_atom_site_aniso_U_13
_atom_site_aniso_U_12
Sb1 0.0578(2) 0.04593(19) 0.03319(17) -0.00038(11) 0.01954(14) -0.00978(13)
V1 0.0222(3) 0.0236(3) 0.0274(3) 0.0014(2) 0.0088(2) 0.0004(2)
S1 0.0363(5) 0.0661(8) 0.0336(5) 0.0030(5) -0.0004(4) -0.0051(5)
S2 0.0268(4) 0.0343(5) 0.0407(5) -0.0042(4) 0.0147(4) -0.0067(3)
S3 0.0841(9) 0.0463(7) 0.0656(8) -0.0161(6) 0.0499(8) -0.0075(6)
N2 0.0307(15) 0.0257(15) 0.051(2) 0.0026(13) 0.0162(14) 0.0022(12)
N3 0.0311(15) 0.0332(16) 0.0467(19) 0.0010(14) 0.0182(14) -0.0026(13)
N1 0.0359(17) 0.049(2) 0.0337(17) -0.0019(15) 0.0090(14) 0.0054(15)
N4 0.0311(15) 0.0308(16) 0.0452(19) 0.0067(14) 0.0116(14) 0.0078(13)
C3 0.043(2) 0.033(2) 0.062(3) -0.0107(19) 0.025(2) 0.0002(17)
C4 0.082(4) 0.030(2) 0.097(5) -0.001(3) 0.028(4) 0.007(2)
C1 0.094(6) 0.040(3) 0.042(3) -0.004(3) 0.012(4) -0.002(3)
C2 0.047(3) 0.041(3) 0.028(3) -0.007(2) 0.017(2) -0.004(2)
C5 0.043(5) 0.026(4) 0.049(7) 0.007(4) 0.004(5) 0.000(3)
C6 0.044(4) 0.032(2) 0.031(4) -0.016(3) 0.016(3) -0.011(2)
C1B 0.041(9) 0.033(8) 0.046(10) -0.009(7) -0.003(7) -0.011(7)
C2B 0.047(3) 0.041(3) 0.028(3) -0.007(2) 0.017(2) -0.004(2)
C5B 0.044(4) 0.023(3) 0.037(4) -0.003(3) 0.017(3) -0.006(3)
C6B 0.044(4) 0.032(2) 0.031(4) -0.016(3) 0.016(3) -0.011(2)

loop_
_atom_type_symbol
_atom_type_description
_atom_type_scat_dispersion_real
_atom_type_scat_dispersion_imag
_atom_type_scat_source
C C 0.0033 0.0016 'International Tables Vol C Tables 4.2.6.8 and 6.1.1.4'
H H 0.0000 0.0000 'International Tables Vol C Tables 4.2.6.8 and 6.1.1.4'
N N 0.0061 0.0033 'International Tables Vol C Tables 4.2.6.8 and 6.1.1.4'
S S 0.1246 0.1234 'International Tables Vol C Tables 4.2.6.8 and 6.1.1.4'
V V 0.3005 0.5294 'International Tables Vol C Tables 4.2.6.8 and 6.1.1.4'
Sb Sb -0.5866 1.5461 'International Tables Vol C Tables 4.2.6.8 and 6.1.1.4'

loop_
_geom_angle_atom_site_label_1
_geom_angle_atom_site_label_2
_geom_angle_atom_site_label_3
_geom_angle
S3 Sb1 S1 99.82(5)
S3 Sb1 S2 106.48(5)
S1 Sb1 S2 89.06(4)
N2 V1 N4 163.47(14)
N2 V1 N3 90.80(13)
N4 V1 N3 78.20(13)
N2 V1 N1 77.77(14)
N4 V1 N1 89.67(14)
N3 V1 N1 89.29(15)
N2 V1 S1 92.46(11)
N4 V1 S1 99.64(11)
N3 V1 S1 89.37(11)
N1 V1 S1 170.11(10)
N2 V1 S2 99.14(10)
N4 V1 S2 91.70(10)
N3 V1 S2 169.90(9)
N1 V1 S2 91.02(11)
S1 V1 S2 92.02(5)
V1 S1 Sb1 87.21(5)
V1 S2 Sb1 85.92(4)
C3 N2 V1 113.3(3)
C3 N2 H2A 108.9
V1 N2 H2A 108.9
C3 N2 H2B 108.9
V1 N2 H2B 108.9
H2A N2 H2B 107.7
C6 N3 C6B 25.0(4)
C6 N3 V1 109.6(4)
C6B N3 V1 110.7(3)
C6 N3 H3A 109.8
C6B N3 H3A 128.4
V1 N3 H3A 109.8
C6 N3 H3B 109.8
C6B N3 H3B 86.7
V1 N3 H3B 109.8
H3A N3 H3B 108.2
C6 N3 H3X 87.3
C6B N3 H3X 109.5
V1 N3 H3X 109.5
H3A N3 H3X 24.8
H3B N3 H3X 128.0
C6 N3 H3Y 129.5
C6B N3 H3Y 109.5
V1 N3 H3Y 109.5
H3A N3 H3Y 85.3
H3B N3 H3Y 25.2
H3X N3 H3Y 108.1
C2B N1 C2 20.4(6)
C2B N1 V1 121.2(9)
C2 N1 V1 106.2(3)
C2B N1 H1A 112.6
C2 N1 H1A 110.5
V1 N1 H1A 110.5
C2B N1 H1B 91.3
C2 N1 H1B 110.5
V1 N1 H1B 110.5
H1A N1 H1B 108.7
C2B N1 H1F 107.0
C2 N1 H1F 101.6
V1 N1 H1F 107.0
H1A N1 H1F 11.8
H1B N1 H1F 120.0
C2B N1 H1G 107.0
C2 N1 H1G 126.9
V1 N1 H1G 107.0
H1A N1 H1G 95.0
H1B N1 H1G 17.5
H1F N1 H1G 106.8
C5B N4 C5 31.3(5)
C5B N4 V1 111.0(3)
C5 N4 V1 112.1(3)
C5B N4 H4A 132.9
C5 N4 H4A 109.2
V1 N4 H4A 109.2
C5B N4 H4B 80.9
C5 N4 H4B 109.2
V1 N4 H4B 109.2
H4A N4 H4B 107.9
C5B N4 H4K 109.4
C5 N4 H4K 80.3
V1 N4 H4K 109.4
H4A N4 H4K 32.0
H4B N4 H4K 132.4
C5B N4 H4L 109.4
C5 N4 H4L 131.6
V1 N4 H4L 109.4
H4A N4 H4L 78.5
H4B N4 H4L 31.6
H4K N4 H4L 108.0
N2 C3 C2 105.4(3)
N2 C3 C2B 119.1(5)
C2 C3 C2B 19.1(5)
N2 C3 H3C 110.7
C2 C3 H3C 110.7
C2B C3 H3C 113.5
N2 C3 H3D 110.7
C2 C3 H3D 110.7
C2B C3 H3D 92.4
H3C C3 H3D 108.8
N2 C3 H3E 107.5
C2 C3 H3E 101.7
C2B C3 H3E 107.5
H3C C3 H3E 11.5
H3D C3 H3E 119.7
N2 C3 H3F 107.5
C2 C3 H3F 126.4
C2B C3 H3F 107.5
H3C C3 H3F 95.6
H3D C3 H3F 16.7
H3E C3 H3F 107.0
C5B C4 C5 30.4(4)
C5B C4 H4C 119.1
C5B C4 H4D 79.1
C5B C4 H4E 124.4
C5B C4 H4X 109.4
C5B C4 H4Y 109.5
H4X C4 H4Y 109.5
C5B C4 H4Z 109.5
H4X C4 H4Z 109.5
H4Y C4 H4Z 109.5
C3 C2 N1 106.2(4)
C3 C2 C1 108.9(5)
N1 C2 C1 113.7(5)
C3 C2 H2C 109.4
N1 C2 H2C 109.4
C1 C2 H2C 109.4
N4 C5 C6 108.0(6)
N4 C5 C4 108.7(6)
C6 C5 C4 113.2(6)
N4 C5 H5H 108.9
C6 C5 H5H 108.9
C4 C5 H5H 108.9
N3 C6 C5 106.5(5)
N3 C6 H6C 110.4
C5 C6 H6C 110.4
N3 C6 H6D 110.4
C5 C6 H6D 110.4
H6C C6 H6D 108.6
C2B C1B H1L 109.5
C2B C1B H1M 109.5
H1L C1B H1M 109.5
C2B C1B H1N 109.5
H1L C1B H1N 109.5
H1M C1B H1N 109.5
N1 C2B C1B 97.0(9)
N1 C2B C3 101.7(11)
C1B C2B C3 110.4(13)
N1 C2B H2H 115.2
C1B C2B H2H 115.2
C3 C2B H2H 115.2
N4 C5B C6B 104.7(5)
N4 C5B C4 110.5(5)
C6B C5B C4 109.1(5)
N4 C5B H5A 110.8
C6B C5B H5A 110.8
C4 C5B H5A 110.8
N3 C6B C5B 109.6(5)
N3 C6B H6A 109.8
C5B C6B H6A 109.8
N3 C6B H6B 109.8
C5B C6B H6B 109.8
H6A C6B H6B 108.2

loop_
_geom_bond_atom_site_label_1
_geom_bond_atom_site_label_2
_geom_bond_distance
Sb1 S3 2.3482(18)
Sb1 S1 2.4295(18)
Sb1 S2 2.4331(15)
V1 N2 2.125(3)
V1 N4 2.135(3)
V1 N3 2.176(3)
V1 N1 2.191(4)
V1 S1 2.3425(17)
V1 S2 2.3968(15)
N2 C3 1.458(6)
N2 H2A 0.9000
N2 H2B 0.9000
N3 C6 1.473(6)
N3 C6B 1.499(6)
N3 H3A 0.9000
N3 H3B 0.9000
N3 H3X 0.9000
N3 H3Y 0.9000
N1 C2B 1.480(8)
N1 C2 1.503(5)
N1 H1A 0.9000
N1 H1B 0.9000
N1 H1F 0.9000
N1 H1G 0.9000
N4 C5B 1.486(6)
N4 C5 1.497(7)
N4 H4A 0.9000
N4 H4B 0.9000
N4 H4K 0.9000
N4 H4L 0.9000
C3 C2 1.494(7)
C3 C2B 1.61(2)
C3 H3C 0.9700
C3 H3D 0.9700
C3 H3E 0.9700
C3 H3F 0.9700
C4 C5B 1.524(7)
C4 C5 1.546(8)
C4 H4C 0.9600
C4 H4D 0.9600
C4 H4E 0.9600
C4 H4X 0.9600
C4 H4Y 0.9600
C4 H4Z 0.9600
C1 C2 1.519(6)
C1 H1C 0.9600
C1 H1D 0.9600
C1 H1E 0.9600
C2 H2C 0.9800
C5 C6 1.504(8)
C5 H5H 0.9800
C6 H6C 0.9700
C6 H6D 0.9700
C1B C2B 1.525(9)
C1B H1L 0.9600
C1B H1M 0.9600
C1B H1N 0.9600
C2B H2H 0.9800
C5B C6B 1.514(7)
C5B H5A 0.9800
C6B H6A 0.9700
C6B H6B 0.9700

loop_
_geom_hbond_atom_site_label_D
_geom_hbond_atom_site_label_H
_geom_hbond_atom_site_label_A
_geom_hbond_distance_DH
_geom_hbond_distance_HA
_geom_hbond_distance_DA
_geom_hbond_angle_DHA
_geom_hbond_site_symmetry_A
N2 H2A S2 0.90 2.53 3.376(4) 156.9 1_655
N2 H2B S2 0.90 2.73 3.567(4) 155.8 3_666
N3 H3A S2 0.90 2.63 3.410(4) 145.8 1_655
N3 H3B S3 0.90 2.68 3.579(4) 175.4 4_675
N1 H1A S3 0.90 3.02 3.911(4) 171.0 4_575
N1 H1B S3 0.90 2.80 3.648(4) 156.8 4_675
N4 H4B S3 0.90 2.52 3.369(4) 157.5 .
C3 H3D S3 0.97 3.02 3.879(5) 147.7 4_675
C5 H5H S1 0.98 2.53 3.438(11) 154.0 4_575
C1B H1M S2 0.96 2.79 3.586(19) 140.8 .
C6B H6A S1 0.97 3.02 3.914(9) 153.6 4_575

loop_
_geom_torsion_atom_site_label_1
_geom_torsion_atom_site_label_2
_geom_torsion_atom_site_label_3
_geom_torsion_atom_site_label_4
_geom_torsion
N2 V1 S1 Sb1 -117.56(10)
N4 V1 S1 Sb1 73.75(10)
N3 V1 S1 Sb1 151.67(9)
N1 V1 S1 Sb1 -126.1(6)
S2 V1 S1 Sb1 -18.32(4)
S3 Sb1 S1 V1 -88.54(5)
S2 Sb1 S1 V1 18.03(4)
N2 V1 S2 Sb1 111.13(10)
N4 V1 S2 Sb1 -81.40(11)
N3 V1 S2 Sb1 -79.4(6)
N1 V1 S2 Sb1 -171.10(10)
S1 V1 S2 Sb1 18.32(5)
S3 Sb1 S2 V1 82.34(5)
S1 Sb1 S2 V1 -17.63(4)
N4 V1 N2 C3 -31.4(6)
N3 V1 N2 C3 -79.1(3)
N1 V1 N2 C3 10.0(3)
S1 V1 N2 C3 -168.5(3)
S2 V1 N2 C3 99.0(3)
N2 V1 N3 C6 -170.6(4)
N4 V1 N3 C6 21.8(4)
N1 V1 N3 C6 111.6(4)
S1 V1 N3 C6 -78.2(4)
S2 V1 N3 C6 19.8(9)
N2 V1 N3 C6B 162.8(4)
N4 V1 N3 C6B -4.8(4)
N1 V1 N3 C6B 85.0(4)
S1 V1 N3 C6B -104.8(4)
S2 V1 N3 C6B -6.8(8)
N2 V1 N1 C2B 7.5(7)
N4 V1 N1 C2B 176.7(7)
N3 V1 N1 C2B 98.5(7)
S1 V1 N1 C2B 16.2(11)
S2 V1 N1 C2B -91.6(7)
N2 V1 N1 C2 22.5(3)
N4 V1 N1 C2 -168.3(3)
N3 V1 N1 C2 113.5(3)
S1 V1 N1 C2 31.3(8)
S2 V1 N1 C2 -76.6(3)
N2 V1 N4 C5B -74.6(6)
N3 V1 N4 C5B -25.4(4)
N1 V1 N4 C5B -114.8(4)
S1 V1 N4 C5B 61.9(4)
S2 V1 N4 C5B 154.2(4)
N2 V1 N4 C5 -40.8(7)
N3 V1 N4 C5 8.3(5)
N1 V1 N4 C5 -81.0(5)
S1 V1 N4 C5 95.6(5)
S2 V1 N4 C5 -172.0(5)
V1 N2 C3 C2 -40.6(4)
V1 N2 C3 C2B -26.0(7)
N2 C3 C2 N1 60.3(5)
C2B C3 C2 N1 -77.6(11)
N2 C3 C2 C1 -177.0(4)
C2B C3 C2 C1 45.1(11)
C2B N1 C2 C3 89(3)
V1 N1 C2 C3 -51.2(4)
C2B N1 C2 C1 -30(2)
V1 N1 C2 C1 -170.9(5)
C5B N4 C5 C6 57.8(8)
V1 N4 C5 C6 -36.5(8)
C5B N4 C5 C4 -65.4(7)
V1 N4 C5 C4 -159.7(5)
C5B C4 C5 N4 65.6(7)
C5B C4 C5 C6 -54.5(9)
C6B N3 C6 C5 49.6(9)
V1 N3 C6 C5 -47.5(8)
N4 C5 C6 N3 54.8(9)
C4 C5 C6 N3 175.3(6)
C2 N1 C2B C1B 46.9(18)
V1 N1 C2B C1B 92.6(13)
C2 N1 C2B C3 -66(2)
V1 N1 C2B C3 -19.9(10)
N2 C3 C2B N1 29.0(11)
C2 C3 C2B N1 76.6(11)
N2 C3 C2B C1B -73.1(10)
C2 C3 C2B C1B -25.4(11)
C5 N4 C5B C6B -48.6(7)
V1 N4 C5B C6B 49.8(6)
C5 N4 C5B C4 68.8(7)
V1 N4 C5B C4 167.2(4)
C5 C4 C5B N4 -68.0(7)
C5 C4 C5B C6B 46.6(7)
C6 N3 C6B C5B -58.6(10)
V1 N3 C6B C5B 33.6(7)
N4 C5B C6B N3 -53.9(7)
C4 C5B C6B N3 -172.3(5)
